data_7041415
loop_
_publ_author_name
'Yang, Yu-Chen'
'Wu, Rui'
'Cai, Yan'
'Zhou, Zhao-Hui'

_publ_section_title
;
 Unusual N-oxide formation in the peroxidation of cobalt(ii)
 ethylenediaminetetraacetates.
;
_journal_issue 4
_journal_name_full 'Dalton transactions (Cambridge, England : 2003)'
_journal_page_first 1290
_journal_page_last 1296
_journal_paper_doi 10.1039/c6dt04346a
_journal_volume 46
_journal_year 2017
_chemical_formula_sum 'C40 H74 Co4 K8 N8 O53'
_chemical_formula_weight 2063.59
_chemical_name_systematic
; 
 ? 
;
_space_group_IT_number 14
_symmetry_cell_setting monoclinic
_symmetry_space_group_name_Hall '-P 2ybc'
_symmetry_space_group_name_H-M 'P 1 21/c 1'
_atom_sites_solution_hydrogens geom
_atom_sites_solution_primary direct
_atom_sites_solution_secondary difmap
_audit_creation_method SHELXL-97
_audit_update_record
;
2015-01-08 deposited with the CCDC.
2016-12-12 downloaded from the CCDC.
;
_cell_angle_alpha 90.00
_cell_angle_beta 98.944(2)
_cell_angle_gamma 90.00
_cell_formula_units_Z 2
_cell_length_a 18.5061(5)
_cell_length_b 11.2747(3)
_cell_length_c 17.1975(4)
_cell_measurement_temperature 143(2)
_cell_volume 3544.64(16)
_computing_structure_refinement 'SHELXL-97 (Sheldrick, 1997)'
_computing_structure_solution 'SHELXS-97 (Sheldrick, 1990)'
_diffrn_ambient_temperature 143(2)
_diffrn_measured_fraction_theta_full 0.977
_diffrn_measured_fraction_theta_max 0.977
_diffrn_radiation_monochromator graphite
_diffrn_radiation_source 'fine-focus sealed tube'
_diffrn_radiation_type MoK\a
_diffrn_radiation_wavelength 0.71073
_diffrn_reflns_av_R_equivalents 0.0676
_diffrn_reflns_av_sigmaI/netI 0.0648
_diffrn_reflns_limit_h_max 24
_diffrn_reflns_limit_h_min -23
_diffrn_reflns_limit_k_max 14
_diffrn_reflns_limit_k_min -14
_diffrn_reflns_limit_l_max 22
_diffrn_reflns_limit_l_min -22
_diffrn_reflns_number 33065
_diffrn_reflns_theta_full 27.50
_diffrn_reflns_theta_max 27.50
_diffrn_reflns_theta_min 2.87
_exptl_absorpt_coefficient_mu 1.514
_exptl_absorpt_correction_T_max 0.9704
_exptl_absorpt_correction_T_min 0.7517
_exptl_crystal_density_diffrn 1.933
_exptl_crystal_density_method 'not measured'
_exptl_crystal_description flaky
_exptl_crystal_F_000 2108
_exptl_crystal_size_max 0.20
_exptl_crystal_size_mid 0.10
_exptl_crystal_size_min 0.02
_refine_diff_density_max 0.574
_refine_diff_density_min -0.597
_refine_diff_density_rms 0.098
_refine_ls_extinction_method none
_refine_ls_goodness_of_fit_ref 0.880
_refine_ls_hydrogen_treatment mixed
_refine_ls_matrix_type full
_refine_ls_number_parameters 548
_refine_ls_number_reflns 7949
_refine_ls_number_restraints 19
_refine_ls_restrained_S_all 0.879
_refine_ls_R_factor_all 0.0643
_refine_ls_R_factor_gt 0.0467
_refine_ls_shift/su_max 0.002
_refine_ls_shift/su_mean 0.000
_refine_ls_structure_factor_coef Fsqd
_refine_ls_weighting_details 'calc w=1/[\s^2^(Fo^2^)+(0.1000P)^2^+0.0000P] where P=(Fo^2^+2Fc^2^)/3'
_refine_ls_weighting_scheme calc
_refine_ls_wR_factor_gt 0.1247
_refine_ls_wR_factor_ref 0.1382
_reflns_number_gt 6411
_reflns_number_total 7949
_reflns_threshold_expression >2sigma(I)
_cod_data_source_file c6dt04346a2.cif
_cod_data_source_block p
_cod_depositor_comments 'Adding full bibliography for 7041415--7041418.cif.'
_cod_original_sg_symbol_H-M P2(1)/c
_cod_database_code 7041415

loop_
_symmetry_equiv_pos_as_xyz
'x, y, z'
'-x, y+1/2, -z+1/2'
'-x, -y, -z'
'x, -y-1/2, z-1/2'

loop_
_atom_site_label
_atom_site_type_symbol
_atom_site_fract_x
_atom_site_fract_y
_atom_site_fract_z
_atom_site_U_iso_or_equiv
_atom_site_adp_type
_atom_site_occupancy
_atom_site_symmetry_multiplicity
_atom_site_calc_flag
_atom_site_refinement_flags
Co1 Co 0.27561(2) 0.45085(4) 0.12081(3) 0.00743(12) Uani 1 1 d .
Co2 Co 0.26165(2) 0.43010(4) 0.30789(3) 0.00746(12) Uani 1 1 d .
K1 K -0.08543(5) 0.44554(9) 0.34254(7) 0.0345(3) Uani 1 1 d .
K2 K 0.40107(4) 0.90788(6) 0.43889(4) 0.01154(16) Uani 1 1 d .
K3 K 0.30799(4) 0.96574(7) 0.20574(5) 0.01624(18) Uani 1 1 d .
K4 K 0.23172(4) 0.60029(7) 0.48005(5) 0.01650(18) Uani 1 1 d .
C1 C 0.23860(18) 0.1912(3) 0.0748(2) 0.0116(7) Uani 1 1 d .
C2 C 0.18458(17) 0.2286(3) 0.0027(2) 0.0115(7) Uani 1 1 d .
H2A H 0.2086 0.2180 -0.0444 0.014 Uiso 1 1 calc R
H2B H 0.1424 0.1737 -0.0027 0.014 Uiso 1 1 calc R
C3 C 0.04971(18) 0.2981(3) -0.1122(2) 0.0146(7) Uani 1 1 d .
C4 C 0.11382(18) 0.3801(3) -0.0787(2) 0.0127(7) Uani 1 1 d .
H4A H 0.1492 0.3801 -0.1164 0.015 Uiso 1 1 calc R
H4B H 0.0943 0.4618 -0.0776 0.015 Uiso 1 1 calc R
C5 C 0.20391(17) 0.6977(3) 0.1478(2) 0.0122(7) Uani 1 1 d .
C6 C 0.14814(17) 0.6381(3) 0.1924(2) 0.0087(6) Uani 1 1 d .
H6A H 0.1645 0.6503 0.2494 0.010 Uiso 1 1 calc R
H6B H 0.1008 0.6798 0.1784 0.010 Uiso 1 1 calc R
C7 C 0.10256(18) 0.4856(3) 0.3173(2) 0.0112(7) Uani 1 1 d .
C8 C 0.08098(17) 0.4624(3) 0.2284(2) 0.0097(7) Uani 1 1 d .
H8A H 0.0749 0.3759 0.2199 0.012 Uiso 1 1 calc R
H8B H 0.0330 0.5002 0.2104 0.012 Uiso 1 1 calc R
C9 C 0.10730(17) 0.3635(3) 0.0661(2) 0.0109(7) Uani 1 1 d .
H9A H 0.0578 0.3328 0.0458 0.013 Uiso 1 1 calc R
H9B H 0.1282 0.3145 0.1119 0.013 Uiso 1 1 calc R
C10 C 0.10156(18) 0.4912(3) 0.0921(2) 0.0112(7) Uani 1 1 d .
H10A H 0.0495 0.5151 0.0847 0.013 Uiso 1 1 calc R
H10B H 0.1272 0.5433 0.0590 0.013 Uiso 1 1 calc R
C11 C 0.43521(18) 0.5161(3) 0.1178(2) 0.0095(7) Uani 1 1 d .
C12 C 0.45742(17) 0.4844(3) 0.20550(19) 0.0094(7) Uani 1 1 d .
H12A H 0.4686 0.3985 0.2092 0.011 Uiso 1 1 calc R
H12B H 0.5032 0.5273 0.2256 0.011 Uiso 1 1 calc R
C13 C 0.32609(18) 0.6849(3) 0.30308(19) 0.0090(6) Uani 1 1 d .
C14 C 0.38524(17) 0.6423(3) 0.2558(2) 0.0087(6) Uani 1 1 d .
H14A H 0.3698 0.6646 0.2000 0.010 Uiso 1 1 calc R
H14B H 0.4309 0.6862 0.2748 0.010 Uiso 1 1 calc R
C15 C 0.48916(17) 0.3039(3) 0.5400(2) 0.0096(7) Uani 1 1 d .
C16 C 0.41938(17) 0.3742(3) 0.50798(19) 0.0096(7) Uani 1 1 d .
H16A H 0.3847 0.3663 0.5461 0.012 Uiso 1 1 calc R
H16B H 0.4326 0.4592 0.5061 0.012 Uiso 1 1 calc R
C17 C 0.30349(17) 0.1698(3) 0.3551(2) 0.0113(7) Uani 1 1 d .
C18 C 0.35656(17) 0.2118(3) 0.4275(2) 0.0100(7) Uani 1 1 d .
H18A H 0.3333 0.1980 0.4748 0.012 Uiso 1 1 calc R
H18B H 0.4009 0.1615 0.4326 0.012 Uiso 1 1 calc R
C19 C 0.43641(17) 0.4815(3) 0.34344(19) 0.0085(6) Uani 1 1 d .
H19A H 0.4892 0.5013 0.3511 0.010 Uiso 1 1 calc R
H19B H 0.4131 0.5311 0.3801 0.010 Uiso 1 1 calc R
C20 C 0.42760(18) 0.3532(3) 0.36315(19) 0.0096(7) Uani 1 1 d .
H20A H 0.4763 0.3179 0.3811 0.012 Uiso 1 1 calc R
H20B H 0.4050 0.3101 0.3154 0.012 Uiso 1 1 calc R
N1 N 0.15570(14) 0.3535(2) 0.00186(16) 0.0092(6) Uani 1 1 d .
N2 N 0.13494(14) 0.5074(2) 0.17842(16) 0.0079(6) Uani 1 1 d .
N3 N 0.40259(14) 0.5112(2) 0.25890(16) 0.0071(5) Uani 1 1 d .
N4 N 0.37993(14) 0.3390(2) 0.42745(16) 0.0085(6) Uani 1 1 d .
O1 O 0.27731(12) 0.2659(2) 0.11802(14) 0.0136(5) Uani 1 1 d .
O1W O 0.40184(13) 0.3364(2) 0.70605(15) 0.0169(5) Uani 1 1 d D
O2 O 0.24293(16) 0.0820(2) 0.08308(16) 0.0220(6) Uani 1 1 d .
O2W O 0.64953(14) 0.3199(2) 0.40972(17) 0.0205(6) Uani 1 1 d D
O3 O 0.01496(15) 0.2431(3) -0.06763(17) 0.0315(7) Uani 1 1 d .
O3W O -0.13586(16) 0.6545(3) 0.28588(17) 0.0282(7) Uani 1 1 d D
O4 O 0.03497(14) 0.3008(3) -0.18596(16) 0.0247(6) Uani 1 1 d .
O4W O 0.2239(2) 0.8408(3) 0.4221(2) 0.0399(9) Uani 1 1 d D
O5 O 0.25023(12) 0.6365(2) 0.11819(14) 0.0117(5) Uani 1 1 d .
O5W O 0.08113(17) 0.5978(4) 0.49994(19) 0.0441(9) Uani 1 1 d D
O6 O 0.20043(13) 0.8071(2) 0.14734(16) 0.0170(6) Uani 1 1 d .
O6W O -0.0764(2) 0.3385(4) 0.1916(4) 0.0792(16) Uani 1 1 d D
O7 O 0.16610(12) 0.4641(2) 0.35226(14) 0.0137(5) Uani 1 1 d .
O8 O 0.05113(14) 0.5232(3) 0.34969(16) 0.0273(7) Uani 1 1 d .
O9 O 0.21353(12) 0.4368(2) 0.01226(14) 0.0112(5) Uani 1 1 d .
O10 O 0.19963(12) 0.44077(19) 0.19569(14) 0.0086(5) Uani 1 1 d .
O11 O 0.37003(12) 0.5048(2) 0.08329(14) 0.0115(5) Uani 1 1 d .
O12 O 0.48710(12) 0.5496(2) 0.08541(15) 0.0143(5) Uani 1 1 d .
O13 O 0.28137(12) 0.6150(2) 0.32663(14) 0.0112(5) Uani 1 1 d .
O14 O 0.32642(13) 0.7951(2) 0.31245(15) 0.0139(5) Uani 1 1 d .
O15 O 0.48838(12) 0.2469(2) 0.60193(14) 0.0143(5) Uani 1 1 d .
O16 O 0.54309(12) 0.3141(2) 0.50418(15) 0.0152(5) Uani 1 1 d .
O17 O 0.26547(12) 0.2415(2) 0.30871(14) 0.0124(5) Uani 1 1 d .
O18 O 0.30062(13) 0.0596(2) 0.34888(15) 0.0147(5) Uani 1 1 d .
O19 O 0.34012(12) 0.44180(19) 0.23500(14) 0.0078(5) Uani 1 1 d .
O20 O 0.31892(12) 0.41451(19) 0.41564(14) 0.0093(5) Uani 1 1 d .
H1W1 H 0.3600(9) 0.305(3) 0.695(2) 0.011 Uiso 1 1 d D
H3W1 H -0.1772(9) 0.684(3) 0.2670(18) 0.011 Uiso 1 1 d D
H4W1 H 0.2433(18) 0.831(3) 0.3815(13) 0.011 Uiso 1 1 d D
H4W2 H 0.2418(18) 0.900(2) 0.4485(17) 0.011 Uiso 1 1 d D
H5W1 H 0.0691(17) 0.568(3) 0.4543(11) 0.011 Uiso 1 1 d D
H2W1 H 0.6786(14) 0.261(2) 0.412(2) 0.011 Uiso 1 1 d D
H5W2 H 0.0477(14) 0.645(3) 0.5095(18) 0.011 Uiso 1 1 d D
H2W2 H 0.6150(13) 0.304(3) 0.435(2) 0.011 Uiso 1 1 d D
H1W2 H 0.4303(13) 0.311(3) 0.6761(17) 0.011 Uiso 1 1 d D
H6W2 H -0.0519(18) 0.304(3) 0.1609(14) 0.011 Uiso 1 1 d D
H3W2 H -0.1055(13) 0.668(3) 0.2543(16) 0.011 Uiso 1 1 d D
H6W1 H -0.060(2) 0.321(4) 0.2389(7) 0.011 Uiso 1 1 d D
O7W O -0.0902(6) 0.3255(10) 0.0584(7) 0.085(3) Uiso 0.50 1 d PD
H7W1 H -0.1350(14) 0.302(6) 0.048(4) 0.102 Uiso 1 1 d D

loop_
_atom_site_aniso_label
_atom_site_aniso_U_11
_atom_site_aniso_U_22
_atom_site_aniso_U_33
_atom_site_aniso_U_23
_atom_site_aniso_U_13
_atom_site_aniso_U_12
Co1 0.0070(2) 0.0083(2) 0.0069(2) -0.00055(17) 0.00068(17) 0.00003(16)
Co2 0.0074(2) 0.0077(2) 0.0069(2) 0.00022(17) 0.00019(17) 0.00068(16)
K1 0.0200(5) 0.0344(5) 0.0455(7) 0.0214(5) -0.0068(4) -0.0121(4)
K2 0.0115(3) 0.0116(4) 0.0107(4) -0.0012(3) -0.0009(3) 0.0016(3)
K3 0.0226(4) 0.0129(4) 0.0123(4) 0.0015(3) 0.0001(3) -0.0018(3)
K4 0.0211(4) 0.0146(4) 0.0127(4) 0.0008(3) -0.0010(3) -0.0012(3)
C1 0.0147(16) 0.0123(17) 0.0088(17) -0.0014(13) 0.0046(13) -0.0001(13)
C2 0.0105(16) 0.0087(16) 0.0148(18) -0.0026(14) 0.0001(13) 0.0001(12)
C3 0.0091(16) 0.0181(18) 0.0148(18) -0.0041(15) -0.0040(14) 0.0055(14)
C4 0.0117(16) 0.0198(18) 0.0055(16) -0.0009(14) -0.0027(13) 0.0021(14)
C5 0.0093(16) 0.0127(17) 0.0127(18) 0.0019(14) -0.0043(13) 0.0001(13)
C6 0.0096(15) 0.0058(15) 0.0103(16) -0.0011(13) 0.0000(13) 0.0001(12)
C7 0.0138(17) 0.0107(16) 0.0099(17) -0.0024(13) 0.0038(14) -0.0021(13)
C8 0.0054(15) 0.0147(16) 0.0094(17) -0.0009(13) 0.0028(13) -0.0016(12)
C9 0.0080(15) 0.0155(17) 0.0093(17) -0.0030(14) 0.0013(13) 0.0001(13)
C10 0.0126(16) 0.0122(16) 0.0083(17) -0.0015(13) 0.0003(13) 0.0023(13)
C11 0.0117(16) 0.0091(15) 0.0080(16) -0.0001(13) 0.0028(13) 0.0037(12)
C12 0.0064(15) 0.0147(16) 0.0067(16) -0.0003(13) -0.0007(12) -0.0007(13)
C13 0.0120(16) 0.0100(16) 0.0041(16) -0.0017(12) -0.0017(12) 0.0005(12)
C14 0.0093(15) 0.0071(15) 0.0093(16) -0.0005(13) -0.0004(13) -0.0019(12)
C15 0.0089(15) 0.0088(15) 0.0098(17) -0.0017(13) -0.0026(13) 0.0003(12)
C16 0.0101(16) 0.0125(16) 0.0059(16) -0.0002(13) 0.0002(13) 0.0027(12)
C17 0.0090(16) 0.0106(16) 0.0148(18) -0.0003(14) 0.0031(13) -0.0016(12)
C18 0.0087(15) 0.0093(15) 0.0116(17) 0.0020(13) 0.0004(13) 0.0018(12)
C19 0.0107(16) 0.0101(15) 0.0037(16) -0.0020(13) -0.0024(12) 0.0017(12)
C20 0.0111(16) 0.0114(16) 0.0065(16) -0.0002(13) 0.0020(13) 0.0007(12)
N1 0.0061(13) 0.0130(14) 0.0080(14) -0.0005(11) -0.0003(11) 0.0003(10)
N2 0.0058(13) 0.0087(13) 0.0085(14) -0.0014(11) -0.0013(11) 0.0031(10)
N3 0.0041(12) 0.0083(13) 0.0086(14) 0.0014(11) 0.0003(11) -0.0023(10)
N4 0.0078(13) 0.0098(13) 0.0077(14) -0.0004(11) 0.0005(11) 0.0031(10)
O1 0.0131(12) 0.0130(12) 0.0130(13) -0.0009(10) -0.0031(10) 0.0017(9)
O1W 0.0138(13) 0.0201(14) 0.0167(14) -0.0040(11) 0.0018(11) -0.0030(10)
O2 0.0391(17) 0.0097(12) 0.0148(14) -0.0007(10) -0.0038(12) 0.0019(11)
O2W 0.0172(13) 0.0222(14) 0.0250(16) -0.0011(12) 0.0121(12) -0.0003(11)
O3 0.0291(16) 0.0450(19) 0.0194(15) -0.0019(14) 0.0009(12) -0.0230(14)
O3W 0.0258(16) 0.0356(17) 0.0231(16) 0.0050(13) 0.0032(13) 0.0127(13)
O4 0.0205(14) 0.0377(17) 0.0128(14) -0.0061(12) -0.0069(11) 0.0037(12)
O4W 0.071(2) 0.0215(16) 0.036(2) -0.0003(14) 0.0368(18) 0.0035(16)
O5 0.0132(12) 0.0089(11) 0.0133(13) -0.0017(10) 0.0031(10) 0.0019(9)
O5W 0.0345(19) 0.073(3) 0.0236(18) -0.0224(18) 0.0017(15) 0.0196(17)
O6 0.0170(13) 0.0087(12) 0.0260(15) 0.0016(11) 0.0053(11) 0.0006(10)
O6W 0.042(3) 0.045(3) 0.157(5) -0.002(3) 0.038(3) -0.0011(18)
O7 0.0109(12) 0.0190(13) 0.0111(13) 0.0017(10) 0.0015(10) 0.0011(10)
O8 0.0135(13) 0.056(2) 0.0130(14) -0.0071(14) 0.0042(11) 0.0066(13)
O9 0.0097(11) 0.0121(12) 0.0114(13) -0.0013(9) 0.0000(10) -0.0045(9)
O10 0.0060(11) 0.0088(11) 0.0105(12) 0.0002(9) 0.0000(9) 0.0048(8)
O11 0.0057(11) 0.0206(13) 0.0080(12) 0.0009(10) 0.0008(9) -0.0008(9)
O12 0.0100(12) 0.0213(14) 0.0126(13) 0.0017(10) 0.0049(10) -0.0032(9)
O13 0.0138(11) 0.0096(11) 0.0103(12) 0.0011(10) 0.0026(9) 0.0006(9)
O14 0.0155(12) 0.0084(11) 0.0170(13) -0.0015(10) 0.0003(10) 0.0006(9)
O15 0.0153(12) 0.0157(13) 0.0117(13) 0.0029(10) 0.0013(10) 0.0022(10)
O16 0.0101(12) 0.0215(13) 0.0144(13) 0.0031(11) 0.0034(10) 0.0015(10)
O17 0.0131(12) 0.0099(12) 0.0117(13) 0.0018(10) -0.0054(10) -0.0002(9)
O18 0.0185(13) 0.0082(12) 0.0161(14) -0.0014(10) -0.0010(11) -0.0001(9)
O19 0.0049(10) 0.0096(11) 0.0081(12) -0.0003(9) -0.0018(9) -0.0045(8)
O20 0.0079(11) 0.0090(11) 0.0104(12) 0.0001(9) 0.0000(9) 0.0052(9)

loop_
_atom_type_symbol
_atom_type_description
_atom_type_scat_dispersion_real
_atom_type_scat_dispersion_imag
_atom_type_scat_source
C C 0.0033 0.0016 'International Tables Vol C Tables 4.2.6.8 and 6.1.1.4'
H H 0.0000 0.0000 'International Tables Vol C Tables 4.2.6.8 and 6.1.1.4'
N N 0.0061 0.0033 'International Tables Vol C Tables 4.2.6.8 and 6.1.1.4'
O O 0.0106 0.0060 'International Tables Vol C Tables 4.2.6.8 and 6.1.1.4'
K K 0.2009 0.2494 'International Tables Vol C Tables 4.2.6.8 and 6.1.1.4'
Co Co 0.3494 0.9721 'International Tables Vol C Tables 4.2.6.8 and 6.1.1.4'

loop_
_geom_angle_atom_site_label_1
_geom_angle_atom_site_label_2
_geom_angle_atom_site_label_3
_geom_angle
_geom_angle_site_symmetry_1
_geom_angle_site_symmetry_3
O9 Co1 O11 96.98(9) . .
O9 Co1 O10 103.09(9) . .
O11 Co1 O10 156.35(10) . .
O9 Co1 O1 84.80(9) . .
O11 Co1 O1 105.86(9) . .
O10 Co1 O1 88.47(9) . .
O9 Co1 O19 172.79(9) . .
O11 Co1 O19 85.50(9) . .
O10 Co1 O19 76.11(9) . .
O1 Co1 O19 88.00(9) . .
O9 Co1 O5 88.08(9) . .
O11 Co1 O5 84.15(9) . .
O10 Co1 O5 84.15(9) . .
O1 Co1 O5 168.33(9) . .
O19 Co1 O5 98.93(9) . .
O20 Co2 O19 104.32(9) . .
O20 Co2 O7 92.00(9) . .
O19 Co2 O7 159.17(9) . .
O20 Co2 O10 177.92(9) . .
O19 Co2 O10 76.87(9) . .
O7 Co2 O10 87.23(9) . .
O20 Co2 O17 83.88(9) . .
O19 Co2 O17 92.41(9) . .
O7 Co2 O17 102.27(9) . .
O10 Co2 O17 94.39(9) . .
O20 Co2 O13 83.80(9) . .
O19 Co2 O13 84.79(9) . .
O7 Co2 O13 84.20(9) . .
O10 Co2 O13 98.04(9) . .
O17 Co2 O13 166.27(9) . .
O20 Co2 K4 54.35(6) . .
O19 Co2 K4 132.07(6) . .
O7 Co2 K4 49.87(7) . .
O10 Co2 K4 126.10(6) . .
O17 Co2 K4 122.03(7) . .
O13 Co2 K4 53.57(6) . .
O8 K1 O3W 90.10(10) . .
O8 K1 O6 162.20(9) . 2_545
O3W K1 O6 107.69(9) . 2_545
O8 K1 O5W 97.56(10) . 3_566
O3W K1 O5W 118.30(11) . 3_566
O6 K1 O5W 74.46(10) 2_545 3_566
O8 K1 O6W 89.55(11) . .
O3W K1 O6W 96.14(12) . .
O6 K1 O6W 88.41(11) 2_545 .
O5W K1 O6W 144.67(13) 3_566 .
O8 K1 O3 73.10(9) . 4_566
O3W K1 O3 160.95(10) . 4_566
O6 K1 O3 89.34(8) 2_545 4_566
O5W K1 O3 57.19(9) 3_566 4_566
O6W K1 O3 92.73(11) . 4_566
O8 K1 K3 155.94(8) . 2_545
O3W K1 K3 65.85(7) . 2_545
O6 K1 K3 41.85(5) 2_545 2_545
O5W K1 K3 94.84(7) 3_566 2_545
O6W K1 K3 92.17(9) . 2_545
O3 K1 K3 130.73(7) 4_566 2_545
O8 K1 K4 133.42(7) . 3_566
O3W K1 K4 97.98(7) . 3_566
O6 K1 K4 45.95(6) 2_545 3_566
O5W K1 K4 38.98(7) 3_566 3_566
O6W K1 K4 134.35(9) . 3_566
O3 K1 K4 87.67(6) 4_566 3_566
K3 K1 K4 55.86(2) 2_545 3_566
O12 K2 O14 117.51(8) 2_655 .
O12 K2 O12 72.30(9) 2_655 4_576
O14 K2 O12 161.81(8) . 4_576
O12 K2 O18 90.67(7) 2_655 1_565
O14 K2 O18 68.40(7) . 1_565
O12 K2 O18 128.73(7) 4_576 1_565
O12 K2 O11 101.33(7) 2_655 4_576
O14 K2 O11 136.50(7) . 4_576
O12 K2 O11 46.54(6) 4_576 4_576
O18 K2 O11 93.72(7) 1_565 4_576
O12 K2 O16 109.28(7) 2_655 3_666
O14 K2 O16 88.61(7) . 3_666
O12 K2 O16 73.38(7) 4_576 3_666
O18 K2 O16 155.01(7) 1_565 3_666
O11 K2 O16 96.78(7) 4_576 3_666
O12 K2 O15 74.21(7) 2_655 3_666
O14 K2 O15 79.11(7) . 3_666
O12 K2 O15 89.83(7) 4_576 3_666
O18 K2 O15 132.41(8) 1_565 3_666
O11 K2 O15 133.06(7) 4_576 3_666
O16 K2 O15 46.11(7) 3_666 3_666
O12 K2 C15 88.27(8) 2_655 3_666
O14 K2 C15 88.61(8) . 3_666
O12 K2 C15 75.98(8) 4_576 3_666
O18 K2 C15 153.38(9) 1_565 3_666
O11 K2 C15 112.56(8) 4_576 3_666
O16 K2 C15 23.75(8) 3_666 3_666
O15 K2 C15 23.55(8) 3_666 3_666
O12 K2 C11 87.04(8) 2_655 4_576
O14 K2 C11 155.41(8) . 4_576
O12 K2 C11 23.03(7) 4_576 4_576
O18 K2 C11 112.73(8) 1_565 4_576
O11 K2 C11 23.53(7) 4_576 4_576
O16 K2 C11 84.02(8) 3_666 4_576
O15 K2 C11 111.23(8) 3_666 4_576
C15 K2 C11 93.79(9) 3_666 4_576
O12 K2 O4W 152.72(8) 2_655 .
O14 K2 O4W 56.72(8) . .
O12 K2 O4W 122.00(8) 4_576 .
O18 K2 O4W 62.13(8) 1_565 .
O11 K2 O4W 79.79(7) 4_576 .
O16 K2 O4W 97.53(7) 3_666 .
O15 K2 O4W 124.90(8) 3_666 .
C15 K2 O4W 116.78(8) 3_666 .
C11 K2 O4W 101.00(8) 4_576 .
O12 K2 C18 66.03(7) 2_655 1_565
O14 K2 C18 109.07(8) . 1_565
O12 K2 C18 88.79(8) 4_576 1_565
O18 K2 C18 41.19(7) 1_565 1_565
O11 K2 C18 68.32(8) 4_576 1_565
O16 K2 C18 162.02(8) 3_666 1_565
O15 K2 C18 138.61(8) 3_666 1_565
C15 K2 C18 153.31(8) 3_666 1_565
C11 K2 C18 78.48(8) 4_576 1_565
O4W K2 C18 89.86(8) . 1_565
O12 K2 K3 88.31(6) 2_655 .
O14 K2 K3 38.40(5) . .
O12 K2 K3 158.56(6) 4_576 .
O18 K2 K3 40.01(5) 1_565 .
O11 K2 K3 133.24(5) 4_576 .
O16 K2 K3 123.18(6) 3_666 .
O15 K2 K3 93.66(5) 3_666 .
C15 K2 K3 113.38(7) 3_666 .
C11 K2 K3 152.28(6) 4_576 .
O4W K2 K3 72.42(6) . .
C18 K2 K3 74.67(6) 1_565 .
O2 K3 O14 156.75(9) 1_565 .
O2 K3 O18 117.18(8) 1_565 1_565
O14 K3 O18 70.87(7) . 1_565
O2 K3 O6 79.31(8) 1_565 .
O14 K3 O6 77.76(8) . .
O18 K3 O6 116.85(8) 1_565 .
O2 K3 O2W 82.31(9) 1_565 2_655
O14 K3 O2W 92.58(8) . 2_655
O18 K3 O2W 160.21(8) 1_565 2_655
O6 K3 O2W 67.89(8) . 2_655
O2 K3 O1W 79.15(8) 1_565 4_575
O14 K3 O1W 124.06(8) . 4_575
O18 K3 O1W 78.88(8) 1_565 4_575
O6 K3 O1W 157.59(8) . 4_575
O2W K3 O1W 103.05(8) 2_655 4_575
O2 K3 C17 101.81(8) 1_565 1_565
O14 K3 C17 89.09(8) . 1_565
O18 K3 C17 18.67(8) 1_565 1_565
O6 K3 C17 127.21(8) . 1_565
O2W K3 C17 164.71(8) 2_655 1_565
O1W K3 C17 63.86(8) 4_575 1_565
O2 K3 C1 16.40(8) 1_565 1_565
O14 K3 C1 165.59(8) . 1_565
O18 K3 C1 103.63(8) 1_565 1_565
O6 K3 C1 93.73(8) . 1_565
O2W K3 C1 94.94(8) 2_655 1_565
O1W K3 C1 65.95(8) 4_575 1_565
C17 K3 C1 86.89(8) 1_565 1_565
O2 K3 K4 42.18(6) 1_565 4_575
O14 K3 K4 121.84(6) . 4_575
O18 K3 K4 154.05(6) 1_565 4_575
O6 K3 K4 52.85(6) . 4_575
O2W K3 K4 44.93(6) 2_655 4_575
O1W K3 K4 105.87(6) 4_575 4_575
C17 K3 K4 143.23(6) 1_565 4_575
C1 K3 K4 58.08(6) 1_565 4_575
O2 K3 K1 62.60(7) 1_565 2
O14 K3 K1 96.77(6) . 2
O18 K3 K1 90.86(6) 1_565 2
O6 K3 K1 40.36(5) . 2
O2W K3 K1 102.12(6) 2_655 2
O1W K3 K1 130.18(6) 4_575 2
C17 K3 K1 92.76(6) 1_565 2
C1 K3 K1 69.65(6) 1_565 2
K4 K3 K1 66.31(2) 4_575 2
O2 K3 K2 157.84(6) 1_565 .
O14 K3 K2 39.46(5) . .
O18 K3 K2 41.91(5) 1_565 .
O6 K3 K2 114.71(6) . .
O2W K3 K2 118.30(6) 2_655 .
O1W K3 K2 87.69(6) 4_575 .
C17 K3 K2 56.16(6) 1_565 .
C1 K3 K2 142.01(6) 1_565 .
K4 K3 K2 159.90(3) 4_575 .
K1 K3 K2 116.16(3) 2 .
O2 K4 O7 94.45(8) 4_566 .
O2 K4 O2W 80.16(8) 4_566 3_666
O7 K4 O2W 154.36(8) . 3_666
O2 K4 O5W 83.74(10) 4_566 .
O7 K4 O5W 77.09(8) . .
O2W K4 O5W 126.53(9) 3_666 .
O2 K4 O4W 159.49(9) 4_566 .
O7 K4 O4W 104.60(9) . .
O2W K4 O4W 85.65(10) 3_666 .
O5W K4 O4W 93.05(11) . .
O2 K4 O13 129.14(8) 4_566 .
O7 K4 O13 58.84(7) . .
O2W K4 O13 105.47(7) 3_666 .
O5W K4 O13 123.78(9) . .
O4W K4 O13 69.00(8) . .
O2 K4 O20 73.53(8) 4_566 .
O7 K4 O20 60.90(7) . .
O2W K4 O20 93.68(7) 3_666 .
O5W K4 O20 129.45(9) . .
O4W K4 O20 122.44(8) . .
O13 K4 O20 55.81(7) . .
O2 K4 O6 70.37(7) 4_566 4_576
O7 K4 O6 140.23(7) . 4_576
O2W K4 O6 61.42(7) 3_666 4_576
O5W K4 O6 65.13(8) . 4_576
O4W K4 O6 89.86(8) . 4_576
O13 K4 O6 156.61(7) . 4_576
O20 K4 O6 138.84(7) . 4_576
O2 K4 Co2 97.28(6) 4_566 .
O7 K4 Co2 34.40(5) . .
O2W K4 Co2 120.93(6) 3_666 .
O5W K4 Co2 111.48(7) . .
O4W K4 Co2 102.72(7) . .
O13 K4 Co2 35.84(5) . .
O20 K4 Co2 33.17(5) . .
O6 K4 Co2 167.25(5) 4_576 .
O2 K4 K3 40.52(6) 4_566 4_576
O7 K4 K3 134.96(6) . 4_576
O2W K4 K3 44.26(6) 3_666 4_576
O5W K4 K3 94.92(7) . 4_576
O4W K4 K3 120.18(8) . 4_576
O13 K4 K3 140.69(5) . 4_576
O20 K4 K3 95.79(5) . 4_576
O6 K4 K3 43.23(5) 4_576 4_576
Co2 K4 K3 128.11(2) . 4_576
O2 K4 K1 56.63(6) 4_566 3_566
O7 K4 K1 103.93(5) . 3_566
O2W K4 K1 94.03(6) 3_666 3_566
O5W K4 K1 37.09(7) . 3_566
O4W K4 K1 110.23(6) . 3_566
O13 K4 K1 160.24(5) . 3_566
O20 K4 K1 127.17(5) . 3_566
O6 K4 K1 36.83(5) 4_576 3_566
Co2 K4 K1 133.44(3) . 3_566
K3 K4 K1 57.83(2) 4_576 3_566
O2 K4 K2 131.40(6) 4_566 .
O7 K4 K2 119.61(5) . .
O2W K4 K2 53.82(6) 3_666 .
O5W K4 K2 134.05(8) . .
O4W K4 K2 43.00(7) . .
O13 K4 K2 61.51(5) . .
O20 K4 K2 92.85(5) . .
O6 K4 K2 96.35(5) 4_576 .
Co2 K4 K2 94.331(19) . .
K3 K4 K2 97.93(2) 4_576 .
K1 K4 K2 132.17(2) 3_566 .
O2 C1 O1 124.9(3) . .
O2 C1 C2 112.9(3) . .
O1 C1 C2 122.1(3) . .
O2 C1 K3 36.48(18) . 1_545
O1 C1 K3 89.3(2) . 1_545
C2 C1 K3 148.3(2) . 1_545
N1 C2 C1 116.9(3) . .
O3 C3 O4 125.8(3) . .
O3 C3 C4 120.7(3) . .
O4 C3 C4 113.3(3) . .
N1 C4 C3 118.6(3) . .
O6 C5 O5 125.4(3) . .
O6 C5 C6 113.7(3) . .
O5 C5 C6 120.8(3) . .
N2 C6 C5 117.0(3) . .
O8 C7 O7 124.9(3) . .
O8 C7 C8 113.7(3) . .
O7 C7 C8 121.3(3) . .
N2 C8 C7 114.7(3) . .
C10 C9 N1 111.1(3) . .
C9 C10 N2 111.4(3) . .
O12 C11 O11 124.5(3) . .
O12 C11 C12 113.7(3) . .
O11 C11 C12 121.7(3) . .
O12 C11 K2 62.09(18) . 4_575
O11 C11 K2 62.52(17) . 4_575
C12 C11 K2 175.6(2) . 4_575
N3 C12 C11 116.6(3) . .
O14 C13 O13 124.8(3) . .
O14 C13 C14 112.8(3) . .
O13 C13 C14 122.3(3) . .
N3 C14 C13 116.8(3) . .
O15 C15 O16 125.6(3) . .
O15 C15 C16 116.7(3) . .
O16 C15 C16 117.6(3) . .
O15 C15 K2 66.40(17) . 3_666
O16 C15 K2 64.82(17) . 3_666
C16 C15 K2 158.3(2) . 3_666
N4 C16 C15 116.7(3) . .
O18 C17 O17 124.7(3) . .
O18 C17 C18 112.9(3) . .
O17 C17 C18 122.4(3) . .
O18 C17 K3 43.91(18) . 1_545
O17 C17 K3 91.8(2) . 1_545
C18 C17 K3 136.1(2) . 1_545
N4 C18 C17 116.3(3) . .
N4 C18 K2 150.03(19) . 1_545
C17 C18 K2 81.96(18) . 1_545
C20 C19 N3 112.6(3) . .
C19 C20 N4 111.1(3) . .
O9 N1 C2 111.0(2) . .
O9 N1 C4 104.7(2) . .
C2 N1 C4 109.0(3) . .
O9 N1 C9 112.1(2) . .
C2 N1 C9 108.0(2) . .
C4 N1 C9 111.9(2) . .
O10 N2 C8 108.6(2) . .
O10 N2 C6 112.2(2) . .
C8 N2 C6 110.2(2) . .
O10 N2 C10 110.1(2) . .
C8 N2 C10 108.1(2) . .
C6 N2 C10 107.6(2) . .
O19 N3 C12 108.2(2) . .
O19 N3 C14 112.0(2) . .
C12 N3 C14 109.6(2) . .
O19 N3 C19 110.7(2) . .
C12 N3 C19 108.8(2) . .
C14 N3 C19 107.6(2) . .
O20 N4 C18 110.8(2) . .
O20 N4 C16 103.6(2) . .
C18 N4 C16 110.4(3) . .
O20 N4 C20 112.0(2) . .
C18 N4 C20 107.5(2) . .
C16 N4 C20 112.6(2) . .
C1 O1 Co1 131.9(2) . .
C1 O2 K3 127.1(2) . 1_545
C1 O2 K4 133.1(2) . 4_565
K3 O2 K4 97.29(8) 1_545 4_565
K3 O2W K4 90.81(8) 2_645 3_666
C3 O3 K1 111.4(2) . 4_565
K4 O4W K2 100.81(11) . .
C5 O5 Co1 133.1(2) . .
K1 O5W K4 103.93(11) 3_566 .
C5 O6 K1 128.7(2) . 2
C5 O6 K3 127.9(2) . .
K1 O6 K3 97.79(8) 2 .
C5 O6 K4 108.3(2) . 4_575
K1 O6 K4 97.22(8) 2 4_575
K3 O6 K4 83.92(7) . 4_575
C7 O7 Co2 130.4(2) . .
C7 O7 K4 121.9(2) . .
Co2 O7 K4 95.74(9) . .
C7 O8 K1 130.7(2) . .
N1 O9 Co1 118.35(18) . .
N2 O10 Co1 118.81(18) . .
N2 O10 Co2 123.60(18) . .
Co1 O10 Co2 104.54(10) . .
C11 O11 Co1 132.8(2) . .
C11 O11 K2 93.95(19) . 4_575
Co1 O11 K2 133.15(10) . 4_575
C11 O12 K2 123.7(2) . 2_645
C11 O12 K2 94.9(2) . 4_575
K2 O12 K2 107.70(8) 2_645 4_575
C13 O13 Co2 132.2(2) . .
C13 O13 K4 129.9(2) . .
Co2 O13 K4 90.59(8) . .
C13 O14 K3 129.4(2) . .
C13 O14 K2 124.1(2) . .
K3 O14 K2 102.14(8) . .
C15 O15 K2 90.05(19) . 3_666
C15 O16 K2 91.43(19) . 3_666
C17 O17 Co2 130.9(2) . .
C17 O18 K3 117.4(2) . 1_545
C17 O18 K2 123.0(2) . 1_545
K3 O18 K2 98.08(8) 1_545 1_545
N3 O19 Co2 118.87(17) . .
N3 O19 Co1 124.03(17) . .
Co2 O19 Co1 102.47(9) . .
N4 O20 Co2 119.16(18) . .
N4 O20 K4 147.96(18) . .
Co2 O20 K4 92.49(8) . .

loop_
_geom_bond_atom_site_label_1
_geom_bond_atom_site_label_2
_geom_bond_distance
_geom_bond_site_symmetry_2
Co1 O9 2.040(2) .
Co1 O11 2.047(2) .
Co1 O10 2.052(2) .
Co1 O1 2.087(2) .
Co1 O19 2.136(2) .
Co1 O5 2.144(2) .
Co2 O20 1.994(2) .
Co2 O19 2.065(2) .
Co2 O7 2.068(2) .
Co2 O10 2.090(2) .
Co2 O17 2.128(2) .
Co2 O13 2.132(2) .
Co2 K4 3.6419(9) .
K1 O8 2.659(3) .
K1 O3W 2.663(3) .
K1 O6 2.666(2) 2_545
K1 O5W 2.742(4) 3_566
K1 O6W 2.891(6) .
K1 O3 3.077(3) 4_566
K1 K3 4.0794(12) 2_545
K1 K4 4.4129(13) 3_566
K2 O12 2.698(2) 2_655
K2 O14 2.706(3) .
K2 O12 2.805(3) 4_576
K2 O18 2.808(3) 1_565
K2 O11 2.812(2) 4_576
K2 O16 2.824(3) 3_666
K2 O15 2.858(2) 3_666
K2 C15 3.119(3) 3_666
K2 C11 3.162(3) 4_576
K2 O4W 3.333(4) .
K2 C18 3.522(3) 1_565
K2 K3 4.1621(11) .
K3 O2 2.613(3) 1_565
K3 O14 2.644(3) .
K3 O18 2.703(3) 1_565
K3 O6 2.747(3) .
K3 O2W 2.784(3) 2_655
K3 O1W 2.826(3) 4_575
K3 C17 3.459(4) 1_565
K3 C1 3.504(4) 1_565
K3 K4 3.9884(11) 4_575
K3 K1 4.0794(12) 2
K4 O2 2.700(3) 4_566
K4 O7 2.798(3) .
K4 O2W 2.817(3) 3_666
K4 O5W 2.860(3) .
K4 O4W 2.885(3) .
K4 O13 2.930(2) .
K4 O20 2.962(2) .
K4 O6 3.197(3) 4_576
K4 K3 3.9884(11) 4_576
K4 K1 4.4129(13) 3_566
C1 O2 1.241(4) .
C1 O1 1.268(4) .
C1 C2 1.527(5) .
C1 K3 3.504(4) 1_545
C2 N1 1.505(4) .
C3 O3 1.241(4) .
C3 O4 1.255(4) .
C3 C4 1.544(5) .
C4 N1 1.509(4) .
C5 O6 1.235(4) .
C5 O5 1.267(4) .
C5 C6 1.533(4) .
C6 N2 1.507(4) .
C7 O8 1.249(4) .
C7 O7 1.258(4) .
C7 C8 1.542(5) .
C8 N2 1.503(4) .
C9 C10 1.516(5) .
C9 N1 1.531(4) .
C10 N2 1.527(4) .
C11 O12 1.242(4) .
C11 O11 1.266(4) .
C11 C12 1.542(5) .
C11 K2 3.162(3) 4_575
C12 N3 1.501(4) .
C13 O14 1.253(4) .
C13 O13 1.254(4) .
C13 C14 1.538(4) .
C14 N3 1.512(4) .
C15 O15 1.246(4) .
C15 O16 1.257(4) .
C15 C16 1.542(4) .
C15 K2 3.119(3) 3_666
C16 N4 1.515(4) .
C17 O18 1.247(4) .
C17 O17 1.269(4) .
C17 C18 1.536(5) .
C17 K3 3.459(4) 1_545
C18 N4 1.498(4) .
C18 K2 3.522(3) 1_545
C19 C20 1.500(4) .
C19 N3 1.528(4) .
C20 N4 1.526(4) .
N1 O9 1.414(3) .
N2 O10 1.406(3) .
N3 O19 1.404(3) .
N4 O20 1.404(3) .
O1W K3 2.826(3) 4_576
O2 K3 2.613(3) 1_545
O2 K4 2.700(3) 4_565
O2W K3 2.784(3) 2_645
O2W K4 2.817(3) 3_666
O3 K1 3.077(3) 4_565
O5W K1 2.742(4) 3_566
O6 K1 2.666(2) 2
O6 K4 3.197(3) 4_575
O11 K2 2.812(2) 4_575
O12 K2 2.698(2) 2_645
O12 K2 2.805(3) 4_575
O15 K2 2.858(2) 3_666
O16 K2 2.824(3) 3_666
O18 K3 2.703(3) 1_545
O18 K2 2.808(3) 1_545
